data_7007152
loop_
_publ_author_name
'Shatruk, Mikhail'
'Chouai, Abdellatif'
'Dunbar, Kim R.'

_publ_section_title
;
 Influence of anions on the dimensionality of extended networks based
 on Cu I cations and 1,4,5,8,9,12-hexaazatriphenylene (HAT) ligands.
;
_journal_issue 18
_journal_name_full 'Dalton transactions (Cambridge, England : 2003)'
_journal_page_first 2184
_journal_page_last 2191
_journal_paper_doi 10.1039/b600306k
_journal_year 2006
_chemical_formula_sum 'C44.86 H31.08 B3 Cu3 F12 N20.86 O6.02'
_chemical_formula_weight 1409.75
_chemical_name_systematic
;
?
;
_space_group_IT_number 14
_symmetry_cell_setting monoclinic
_symmetry_space_group_name_Hall '-P 2ybc'
_symmetry_space_group_name_H-M 'P 1 21/c 1'
_atom_sites_solution_hydrogens geom
_atom_sites_solution_primary direct
_atom_sites_solution_secondary difmap
_audit_creation_method SHELXL-97
_cell_angle_alpha 90.00
_cell_angle_beta 103.80(4)
_cell_angle_gamma 90.00
_cell_formula_units_Z 4
_cell_length_a 16.766(12)
_cell_length_b 13.565(13)
_cell_length_c 24.967(19)
_cell_measurement_reflns_used 131
_cell_measurement_temperature 110(2)
_cell_volume 5514(8)
_computing_cell_refinement 'SMART V5.625 (Bruker, 2000)'
_computing_data_collection 'SMART V5.625 (Bruker, 2000)'
_computing_data_reduction 'SAINT V6.32 (Bruker, 2001)'
_computing_molecular_graphics 'X-Seed (Barbour, 2001)'
_computing_structure_refinement 'SHELXL-97 (Sheldrick, 1997)'
_computing_structure_solution 'SHELXS-97 (Sheldrick, 1997)'
_diffrn_ambient_temperature 110(2)
_diffrn_measured_fraction_theta_full 0.999
_diffrn_measured_fraction_theta_max 0.999
_diffrn_measurement_device_type 'SMART 1000 CCD area-detector'
_diffrn_measurement_method 'profile data from \w scans'
_diffrn_radiation_monochromator graphite
_diffrn_radiation_source 'fine-focus sealed tube'
_diffrn_radiation_type MoK\a
_diffrn_radiation_wavelength 0.71073
_diffrn_reflns_av_R_equivalents 0.0784
_diffrn_reflns_av_sigmaI/netI 0.0790
_diffrn_reflns_limit_h_max 20
_diffrn_reflns_limit_h_min -20
_diffrn_reflns_limit_k_max 16
_diffrn_reflns_limit_k_min -16
_diffrn_reflns_limit_l_max 30
_diffrn_reflns_limit_l_min -31
_diffrn_reflns_number 43773
_diffrn_reflns_theta_full 26.37
_diffrn_reflns_theta_max 26.37
_diffrn_reflns_theta_min 1.68
_exptl_absorpt_coefficient_mu 1.256
_exptl_absorpt_correction_type multi-scan
_exptl_absorpt_process_details 'SADABS v2.03 (Bruker, 2003)'
_exptl_crystal_colour dark-red
_exptl_crystal_density_diffrn 1.698
_exptl_crystal_density_method 'not measured'
_exptl_crystal_description plate
_exptl_crystal_F_000 2818
_exptl_crystal_size_max 0.3
_exptl_crystal_size_mid 0.3
_exptl_crystal_size_min 0.03
_refine_diff_density_max 1.189
_refine_diff_density_min -0.660
_refine_diff_density_rms 0.118
_refine_ls_extinction_method none
_refine_ls_goodness_of_fit_ref 1.019
_refine_ls_hydrogen_treatment mixed
_refine_ls_matrix_type full
_refine_ls_number_parameters 788
_refine_ls_number_reflns 11252
_refine_ls_number_restraints 1
_refine_ls_restrained_S_all 1.020
_refine_ls_R_factor_all 0.1301
_refine_ls_R_factor_gt 0.0753
_refine_ls_shift/su_max 0.001
_refine_ls_shift/su_mean 0.000
_refine_ls_structure_factor_coef Fsqd
_refine_ls_weighting_details 'calc w=1/[\s^2^(Fo^2^)+(0.1035P)^2^+15.4775P] where P=(Fo^2^+2Fc^2^)/3'
_refine_ls_weighting_scheme calc
_refine_ls_wR_factor_gt 0.1847
_refine_ls_wR_factor_ref 0.2153
_reflns_number_gt 6919
_reflns_number_total 11252
_reflns_threshold_expression >2sigma(I)
_cod_data_source_file b600306k.txt
_cod_data_source_block d:\ms036\try1
_cod_database_code 7007152

loop_
_symmetry_equiv_pos_as_xyz
'x, y, z'
'-x, y+1/2, -z+1/2'
'-x, -y, -z'
'x, -y-1/2, z-1/2'

loop_
_atom_site_label
_atom_site_type_symbol
_atom_site_fract_x
_atom_site_fract_y
_atom_site_fract_z
_atom_site_U_iso_or_equiv
_atom_site_adp_type
_atom_site_occupancy
_atom_site_symmetry_multiplicity
_atom_site_calc_flag
_atom_site_refinement_flags
_atom_site_disorder_assembly
_atom_site_disorder_group
Cu1 Cu 0.33539(4) 0.64558(5) 0.14048(3) 0.0343(2) Uani 1 1 d . . .
Cu2 Cu 0.28384(5) 1.13268(5) 0.07970(3) 0.0322(2) Uani 1 1 d . . .
Cu3 Cu 0.17122(5) 1.16013(6) -0.19972(3) 0.0389(2) Uani 1 1 d . . .
F1 F 0.3696(4) 0.9790(4) 0.2515(2) 0.0930(18) Uani 1 1 d . . .
F2 F 0.2764(4) 0.8685(5) 0.2135(2) 0.101(2) Uani 1 1 d . . .
F3 F 0.3575(8) 0.8375(5) 0.2938(4) 0.205(5) Uani 1 1 d . . .
F4 F 0.2658(5) 0.9488(6) 0.2872(3) 0.137(3) Uani 1 1 d . . .
F5 F 0.0181(3) 0.2157(4) 0.1796(2) 0.0769(15) Uani 1 1 d . . .
F6 F -0.1010(4) 0.2055(5) 0.1997(4) 0.134(3) Uani 1 1 d . . .
F7 F -0.0049(6) 0.1122(6) 0.2434(3) 0.158(4) Uani 1 1 d . . .
F8 F -0.0628(4) 0.0812(4) 0.1562(2) 0.0944(19) Uani 1 1 d . . .
F9A F 0.5712(7) 0.3533(8) -0.0109(4) 0.091(3) Uiso 0.610(11) 1 d P A -6
F10A F 0.5013(6) 0.2325(7) 0.0233(4) 0.042(3) Uiso 0.610(11) 1 d P A -6
F11A F 0.6020(5) 0.1965(6) -0.0149(3) 0.073(3) Uiso 0.610(11) 1 d P A -6
F12A F 0.4773(6) 0.2567(8) -0.0671(4) 0.065(3) Uiso 0.610(11) 1 d P A -6
F9B F 0.4864(11) 0.3769(13) -0.0208(7) 0.111(7) Uiso 0.390(11) 1 d P A -7
F10B F 0.5957(8) 0.2981(10) -0.0243(5) 0.062(4) Uiso 0.390(11) 1 d P A -7
F11B F 0.4804(8) 0.2210(12) -0.0665(6) 0.056(4) Uiso 0.390(11) 1 d P A -7
F12B F 0.5065(12) 0.2547(14) 0.0301(8) 0.067(6) Uiso 0.390(11) 1 d P A -7
O1S O 0.1757(14) -0.0248(18) 0.4345(9) 0.227(9) Uiso 0.720(12) 1 d P B -1
O2S O 0.1532(7) 0.1241(9) 0.4413(5) 0.110(4) Uiso 0.720(12) 1 d P B -1
O3S O 0.3298(9) 0.0829(10) 0.4323(6) 0.117(5) Uiso 0.639(10) 1 d P C -2
O4S O 0.3418(8) 0.1301(9) 0.3556(5) 0.102(4) Uiso 0.639(10) 1 d P C -2
O5S O 0.4413(8) 0.4985(9) 0.4353(6) 0.079(4) Uiso 0.50 1 d P . .
O6S O 0.4028(11) 0.5318(14) 0.5064(7) 0.131(6) Uiso 0.50 1 d PD . .
O7SA O 0.2208(8) 0.5919(11) 0.4549(6) 0.064(4) Uiso 0.506(14) 1 d P D -4
O8SA O 0.2939(9) 0.5908(11) 0.3966(6) 0.089(5) Uiso 0.506(14) 1 d P D -4
O7SB O 0.2027(9) 0.7252(11) 0.4571(6) 0.083(5) Uiso 0.494(14) 1 d P D -5
O8SB O 0.2236(11) 0.5672(14) 0.4348(8) 0.094(6) Uiso 0.494(14) 1 d P D -5
O1W O 0.5090(18) -0.087(2) 0.3411(12) 0.118(14) Uiso 0.30(2) 1 d P . .
N1 N 0.2762(3) 0.5833(3) 0.19448(19) 0.0284(11) Uani 1 1 d . . .
N2 N 0.3277(3) 0.5120(4) 0.1078(2) 0.0326(11) Uani 1 1 d . . .
N3 N 0.4473(3) 0.7058(4) 0.1741(2) 0.0310(11) Uani 1 1 d . . .
N4 N 0.3081(3) 0.7797(3) 0.1120(2) 0.0287(11) Uani 1 1 d . . .
N5 N 0.5845(3) 0.8258(4) 0.2138(3) 0.0493(16) Uani 1 1 d . . .
N6 N 0.5719(3) 1.0296(4) 0.1918(2) 0.0425(14) Uani 1 1 d . . .
N7 N 0.2923(3) 0.9823(4) 0.0901(2) 0.0319(11) Uani 1 1 d . . .
N8 N 0.4243(3) 1.1034(4) 0.1246(2) 0.0315(11) Uani 1 1 d . . .
N9 N 0.2534(3) 0.1828(3) 0.1500(2) 0.0285(11) Uani 1 1 d . . .
N10 N 0.3218(3) 0.3084(4) 0.0855(2) 0.0407(13) Uani 1 1 d . . .
N11 N 0.2513(3) 1.1528(3) -0.0023(2) 0.0306(11) Uani 1 1 d . . .
N12 N 0.1221(3) 1.1275(4) 0.0481(2) 0.0340(12) Uani 1 1 d . . .
N13 N -0.0396(3) 1.1250(4) -0.0157(2) 0.0376(12) Uani 1 1 d . . .
N14 N -0.0701(3) 1.1305(4) -0.1298(2) 0.0425(14) Uani 1 1 d . . .
N15 N 0.0633(3) 1.1519(4) -0.1792(2) 0.0313(11) Uani 1 1 d . . .
N16 N 0.2167(3) 1.1636(4) -0.1177(2) 0.0341(12) Uani 1 1 d . . .
N17 N 0.2113(3) 0.4558(4) 0.2618(2) 0.0310(11) Uani 1 1 d . . .
N18 N 0.2019(3) 0.2607(3) 0.2414(2) 0.0299(11) Uani 1 1 d . . .
N1S N 0.1637(9) 0.0609(11) 0.4136(6) 0.100(5) Uiso 0.720(12) 1 d P B -1
N2S N 0.3652(9) 0.0788(11) 0.3931(6) 0.089(4) Uiso 0.639(10) 1 d P C -2
N3S N 0.4609(6) 0.5065(7) 0.4807(4) 0.086(3) Uiso 0.50 1 d PD . .
N4SA N 0.2541(9) 0.6384(11) 0.4214(6) 0.047(3) Uiso 0.506(14) 1 d P D -4
N4SB N 0.2331(12) 0.6587(15) 0.4372(8) 0.072(5) Uiso 0.494(14) 1 d P D -5
C1 C 0.2474(4) 0.6164(4) 0.2365(3) 0.0325(14) Uani 1 1 d . . .
H1 H 0.2484 0.6838 0.2435 0.039 Uiso 1 1 calc R . .
C2 C 0.2705(3) 0.4854(4) 0.1851(2) 0.0260(12) Uani 1 1 d . . .
C3 C 0.2984(3) 0.4468(4) 0.1390(2) 0.0278(12) Uani 1 1 d . . .
C4 C 0.2945(4) 0.3463(4) 0.1279(2) 0.0300(13) Uani 1 1 d . . .
C5 C 0.3495(5) 0.3728(5) 0.0548(3) 0.0511(19) Uani 1 1 d . . .
H5 H 0.3683 0.3496 0.0250 0.061 Uiso 1 1 calc R . .
C6 C 0.3522(4) 0.4746(5) 0.0649(3) 0.0441(17) Uani 1 1 d . . .
H6 H 0.3713 0.5167 0.0413 0.053 Uiso 1 1 calc R . .
C7 C 0.5162(4) 0.6693(5) 0.2035(3) 0.0439(17) Uani 1 1 d . . .
H7 H 0.5200 0.6023 0.2118 0.053 Uiso 1 1 calc R . .
C8 C 0.5832(4) 0.7300(6) 0.2224(4) 0.060(2) Uani 1 1 d . . .
H8 H 0.6312 0.7009 0.2426 0.073 Uiso 1 1 calc R . .
C9 C 0.2389(3) 0.8199(4) 0.0827(2) 0.0327(14) Uani 1 1 d . . .
H9 H 0.1942 0.7793 0.0685 0.039 Uiso 1 1 calc R . .
C10 C 0.2316(4) 0.9204(4) 0.0728(3) 0.0354(14) Uani 1 1 d . . .
H10 H 0.1814 0.9450 0.0531 0.043 Uiso 1 1 calc R . .
C11 C 0.3707(3) 0.8441(4) 0.1301(2) 0.0242(12) Uani 1 1 d . . .
C12 C 0.4460(3) 0.8035(4) 0.1635(2) 0.0274(12) Uani 1 1 d . . .
C13 C 0.5133(4) 0.8640(4) 0.1835(3) 0.0363(14) Uani 1 1 d . . .
C14 C 0.5077(4) 0.9698(4) 0.1714(2) 0.0305(13) Uani 1 1 d . . .
C15 C 0.4334(3) 1.0075(4) 0.1388(2) 0.0256(12) Uani 1 1 d . . .
C16 C 0.3647(3) 0.9436(4) 0.1191(2) 0.0247(12) Uani 1 1 d . . .
C17 C 0.5607(4) 1.1238(5) 0.1775(3) 0.0452(17) Uani 1 1 d . . .
H17 H 0.6033 1.1679 0.1909 0.054 Uiso 1 1 calc R . .
C18 C 0.4885(4) 1.1600(5) 0.1437(3) 0.0392(15) Uani 1 1 d . . .
H18 H 0.4855 1.2264 0.1341 0.047 Uiso 1 1 calc R . .
C19 C 0.0582(4) 1.1198(5) 0.0703(3) 0.0385(15) Uani 1 1 d . . .
H19 H 0.0672 1.1144 0.1084 0.046 Uiso 1 1 calc R . .
C20 C -0.0213(4) 1.1195(5) 0.0386(3) 0.0380(15) Uani 1 1 d . . .
H20 H -0.0640 1.1153 0.0564 0.046 Uiso 1 1 calc R . .
C21 C 0.3092(4) 1.1653(5) -0.0293(3) 0.0402(15) Uani 1 1 d . . .
H21 H 0.3633 1.1711 -0.0092 0.048 Uiso 1 1 calc R . .
C22 C 0.2927(4) 1.1703(5) -0.0868(3) 0.0406(15) Uani 1 1 d . . .
H22 H 0.3360 1.1784 -0.1038 0.049 Uiso 1 1 calc R . .
C23 C 0.1055(3) 1.1354(4) -0.0073(2) 0.0273(12) Uani 1 1 d . . .
C24 C 0.1734(3) 1.1455(4) -0.0333(2) 0.0273(12) Uani 1 1 d . . .
C25 C 0.1573(3) 1.1521(4) -0.0904(2) 0.0281(12) Uani 1 1 d . . .
C26 C 0.0740(3) 1.1470(4) -0.1236(2) 0.0291(13) Uani 1 1 d . . .
C27 C 0.0081(3) 1.1367(4) -0.0993(2) 0.0318(13) Uani 1 1 d . . .
C28 C 0.0246(3) 1.1319(4) -0.0398(3) 0.0313(13) Uani 1 1 d . . .
C29 C -0.0789(4) 1.1358(5) -0.1834(3) 0.0465(18) Uani 1 1 d . . .
H29 H -0.1317 1.1322 -0.2059 0.056 Uiso 1 1 calc R . .
C30 C -0.0131(4) 1.1467(5) -0.2088(3) 0.0391(15) Uani 1 1 d . . .
H30 H -0.0235 1.1503 -0.2471 0.047 Uiso 1 1 calc R . .
C31 C 0.2159(3) 0.5529(4) 0.2704(3) 0.0314(13) Uani 1 1 d . . .
H31 H 0.1976 0.5790 0.2998 0.038 Uiso 1 1 calc R . .
C32 C 0.2389(3) 0.4224(4) 0.2186(2) 0.0273(12) Uani 1 1 d . . .
C33 C 0.2335(3) 0.3185(4) 0.2072(2) 0.0258(12) Uani 1 1 d . . .
C34 C 0.2601(3) 0.2808(4) 0.1620(2) 0.0278(13) Uani 1 1 d . . .
C35 C 0.1970(4) 0.1651(5) 0.2292(3) 0.0356(14) Uani 1 1 d . . .
H35 H 0.1767 0.1221 0.2518 0.043 Uiso 1 1 calc R . .
C36 C 0.2217(4) 0.1271(5) 0.1833(3) 0.0347(14) Uani 1 1 d . . .
H36 H 0.2156 0.0599 0.1760 0.042 Uiso 1 1 calc R . .
C37 C 0.0611(5) 0.5648(9) 0.1362(4) 0.079(3) Uani 1 1 d . . .
H37 H 0.0507 0.6079 0.1627 0.094 Uiso 1 1 calc R . .
C38 C 0.0520(6) 0.4670(11) 0.1422(5) 0.095(4) Uani 1 1 d . . .
H38 H 0.0344 0.4441 0.1725 0.114 Uiso 1 1 calc R . .
C39 C 0.0673(7) 0.4024(9) 0.1062(6) 0.097(4) Uani 1 1 d . . .
H39 H 0.0615 0.3354 0.1120 0.117 Uiso 1 1 calc R . .
C40 C 0.0920(7) 0.4339(11) 0.0601(6) 0.108(5) Uani 1 1 d . . .
H40 H 0.1017 0.3893 0.0341 0.130 Uiso 1 1 calc R . .
C41 C 0.1020(6) 0.5369(11) 0.0539(5) 0.091(3) Uani 1 1 d . . .
H41 H 0.1200 0.5612 0.0239 0.110 Uiso 1 1 calc R . .
C42 C 0.0849(5) 0.6004(7) 0.0925(5) 0.076(3) Uani 1 1 d . . .
H42 H 0.0898 0.6681 0.0884 0.092 Uiso 1 1 calc R . .
C1S C 0.1492(14) 0.0689(17) 0.3600(9) 0.155(9) Uiso 0.720(12) 1 d P B -1
H1S1 H 0.1359 0.0053 0.3435 0.232 Uiso 0.720(12) 1 calc PR B -1
H1S2 H 0.1971 0.0944 0.3500 0.232 Uiso 0.720(12) 1 calc PR B -1
H1S3 H 0.1039 0.1131 0.3472 0.232 Uiso 0.720(12) 1 calc PR B -1
C2S C 0.4285(11) -0.0056(13) 0.4001(7) 0.100(6) Uiso 0.639(10) 1 d P C -2
H2S1 H 0.4140 -0.0563 0.4228 0.151 Uiso 0.639(10) 1 calc PR C -2
H2S2 H 0.4821 0.0194 0.4171 0.151 Uiso 0.639(10) 1 calc PR C -2
H2S3 H 0.4288 -0.0325 0.3645 0.151 Uiso 0.639(10) 1 calc PR C -2
C3S C 0.4609(6) 0.5065(7) 0.4807(4) 0.086(3) Uiso 0.50 1 d P . .
C4SA C 0.2482(14) 0.7437(17) 0.4145(9) 0.093(7) Uiso 0.506(14) 1 d P D -4
H4S4 H 0.3005 0.7732 0.4306 0.139 Uiso 0.506(14) 1 calc PR D -4
H4S5 H 0.2077 0.7689 0.4324 0.139 Uiso 0.506(14) 1 calc PR D -4
H4S6 H 0.2325 0.7593 0.3759 0.139 Uiso 0.506(14) 1 calc PR D -4
C4SB C 0.2945(12) 0.6946(15) 0.4032(8) 0.070(6) Uiso 0.494(14) 1 d P D -5
H4S1 H 0.2761 0.7566 0.3860 0.104 Uiso 0.494(14) 1 calc PR D -5
H4S2 H 0.2970 0.6468 0.3753 0.104 Uiso 0.494(14) 1 calc PR D -5
H4S3 H 0.3480 0.7025 0.4272 0.104 Uiso 0.494(14) 1 calc PR D -5
B1 B 0.3205(6) 0.9047(7) 0.2621(4) 0.055(2) Uani 1 1 d . . .
B2 B -0.0344(5) 0.1489(7) 0.1937(4) 0.054(2) Uani 1 1 d . . .
B3A B 0.5347(10) 0.2627(11) -0.0172(6) 0.039(4) Uiso 0.610(11) 1 d P A -6
B3B B 0.507(2) 0.283(3) -0.0255(14) 0.065(9) Uiso 0.390(11) 1 d P A -7

loop_
_atom_site_aniso_label
_atom_site_aniso_U_11
_atom_site_aniso_U_22
_atom_site_aniso_U_33
_atom_site_aniso_U_23
_atom_site_aniso_U_13
_atom_site_aniso_U_12
Cu1 0.0261(4) 0.0274(4) 0.0481(5) 0.0034(3) 0.0061(3) 0.0001(3)
Cu2 0.0328(4) 0.0264(4) 0.0377(4) -0.0016(3) 0.0089(3) 0.0035(3)
Cu3 0.0335(4) 0.0458(5) 0.0405(5) 0.0044(4) 0.0149(4) 0.0056(4)
F1 0.096(4) 0.074(4) 0.100(4) -0.004(3) 0.004(3) -0.046(3)
F2 0.089(4) 0.144(5) 0.087(4) -0.062(4) 0.053(3) -0.070(4)
F3 0.315(14) 0.054(4) 0.192(9) 0.033(5) -0.049(9) 0.038(6)
F4 0.174(7) 0.138(6) 0.129(6) -0.051(5) 0.094(6) -0.016(5)
F5 0.066(3) 0.086(4) 0.086(4) -0.014(3) 0.032(3) -0.032(3)
F6 0.079(4) 0.088(4) 0.256(9) -0.050(5) 0.081(5) -0.031(4)
F7 0.210(9) 0.182(8) 0.064(4) 0.022(5) -0.003(5) -0.089(7)
F8 0.153(6) 0.072(3) 0.067(3) -0.018(3) 0.042(3) -0.050(4)
N1 0.025(3) 0.025(2) 0.033(3) -0.004(2) 0.001(2) 0.002(2)
N2 0.031(3) 0.032(3) 0.035(3) 0.002(2) 0.009(2) 0.006(2)
N3 0.026(3) 0.028(3) 0.036(3) 0.002(2) 0.004(2) 0.003(2)
N4 0.021(3) 0.027(3) 0.039(3) 0.001(2) 0.010(2) 0.004(2)
N5 0.030(3) 0.031(3) 0.074(4) 0.006(3) -0.013(3) 0.002(2)
N6 0.032(3) 0.033(3) 0.057(4) 0.001(3) -0.001(3) -0.001(2)
N7 0.020(3) 0.035(3) 0.038(3) -0.001(2) 0.002(2) 0.004(2)
N8 0.031(3) 0.027(3) 0.038(3) 0.000(2) 0.011(2) 0.001(2)
N9 0.024(3) 0.025(2) 0.033(3) -0.001(2) 0.001(2) 0.003(2)
N10 0.046(3) 0.034(3) 0.043(3) -0.005(2) 0.014(3) 0.007(3)
N11 0.021(2) 0.027(3) 0.039(3) -0.001(2) -0.001(2) -0.003(2)
N12 0.024(3) 0.037(3) 0.038(3) -0.005(2) 0.001(2) 0.002(2)
N13 0.023(3) 0.051(3) 0.039(3) -0.001(3) 0.008(2) 0.005(2)
N14 0.022(3) 0.066(4) 0.035(3) 0.001(3) -0.001(2) 0.005(3)
N15 0.024(3) 0.035(3) 0.034(3) -0.001(2) 0.006(2) 0.006(2)
N16 0.029(3) 0.036(3) 0.038(3) 0.003(2) 0.009(2) 0.004(2)
N17 0.020(2) 0.037(3) 0.036(3) -0.006(2) 0.007(2) 0.000(2)
N18 0.021(2) 0.029(3) 0.038(3) -0.004(2) 0.004(2) -0.005(2)
C1 0.026(3) 0.025(3) 0.045(4) -0.010(3) 0.005(3) -0.001(2)
C2 0.016(3) 0.027(3) 0.032(3) -0.002(2) 0.000(2) 0.000(2)
C3 0.019(3) 0.031(3) 0.031(3) 0.001(2) 0.000(2) 0.003(2)
C4 0.031(3) 0.025(3) 0.033(3) 0.002(2) 0.006(3) 0.005(2)
C5 0.073(5) 0.048(4) 0.040(4) -0.002(3) 0.029(4) 0.008(4)
C6 0.053(4) 0.045(4) 0.038(4) 0.003(3) 0.020(3) 0.009(3)
C7 0.028(3) 0.035(3) 0.061(5) 0.008(3) -0.006(3) 0.005(3)
C8 0.028(4) 0.048(4) 0.090(6) 0.013(4) -0.016(4) 0.004(3)
C9 0.017(3) 0.037(3) 0.041(4) -0.001(3) 0.002(3) -0.001(2)
C10 0.022(3) 0.034(3) 0.045(4) 0.004(3) -0.002(3) 0.009(3)
C11 0.018(3) 0.029(3) 0.026(3) -0.001(2) 0.006(2) 0.002(2)
C12 0.019(3) 0.026(3) 0.037(3) 0.001(2) 0.007(2) 0.003(2)
C13 0.024(3) 0.034(3) 0.047(4) 0.002(3) 0.001(3) 0.004(3)
C14 0.025(3) 0.029(3) 0.036(3) -0.003(3) 0.004(3) 0.000(2)
C15 0.025(3) 0.025(3) 0.028(3) -0.003(2) 0.009(2) 0.003(2)
C16 0.019(3) 0.029(3) 0.027(3) 0.002(2) 0.006(2) 0.006(2)
C17 0.044(4) 0.030(3) 0.058(5) -0.004(3) 0.004(3) -0.008(3)
C18 0.037(4) 0.029(3) 0.051(4) 0.000(3) 0.009(3) -0.001(3)
C19 0.030(3) 0.047(4) 0.038(4) -0.001(3) 0.006(3) 0.005(3)
C20 0.029(3) 0.049(4) 0.034(4) 0.001(3) 0.003(3) 0.007(3)
C21 0.024(3) 0.044(4) 0.052(4) 0.006(3) 0.007(3) -0.001(3)
C22 0.029(3) 0.048(4) 0.046(4) 0.002(3) 0.012(3) 0.000(3)
C23 0.024(3) 0.023(3) 0.035(3) -0.004(2) 0.008(2) 0.002(2)
C24 0.021(3) 0.020(3) 0.037(3) -0.005(2) 0.001(2) 0.002(2)
C25 0.021(3) 0.023(3) 0.040(3) 0.001(2) 0.007(2) 0.003(2)
C26 0.025(3) 0.028(3) 0.034(3) 0.000(2) 0.006(2) 0.006(2)
C27 0.022(3) 0.037(3) 0.035(3) 0.000(3) 0.005(2) 0.003(3)
C28 0.022(3) 0.033(3) 0.038(3) 0.000(3) 0.006(3) 0.007(2)
C29 0.019(3) 0.072(5) 0.042(4) 0.001(4) -0.006(3) 0.005(3)
C30 0.037(4) 0.046(4) 0.034(3) 0.000(3) 0.006(3) 0.004(3)
C31 0.021(3) 0.036(3) 0.039(3) -0.011(3) 0.009(3) 0.006(2)
C32 0.019(3) 0.031(3) 0.028(3) -0.006(2) -0.001(2) 0.002(2)
C33 0.018(3) 0.028(3) 0.029(3) -0.002(2) 0.000(2) -0.001(2)
C34 0.021(3) 0.024(3) 0.034(3) -0.005(2) -0.003(2) 0.004(2)
C35 0.023(3) 0.040(4) 0.042(4) 0.003(3) 0.004(3) -0.005(3)
C36 0.025(3) 0.031(3) 0.042(4) -0.012(3) -0.003(3) 0.000(3)
C37 0.048(5) 0.104(8) 0.081(7) -0.011(6) 0.010(5) -0.019(5)
C38 0.060(6) 0.119(10) 0.093(9) 0.039(8) -0.009(6) -0.014(7)
C39 0.083(8) 0.070(7) 0.112(10) 0.003(7) -0.030(8) -0.008(6)
C40 0.059(7) 0.118(11) 0.119(10) -0.059(9) -0.035(7) 0.032(7)
C41 0.055(6) 0.135(11) 0.081(7) 0.022(7) 0.009(5) 0.019(7)
C42 0.041(5) 0.063(6) 0.120(9) 0.015(6) 0.011(5) -0.001(4)
B1 0.071(6) 0.044(5) 0.055(6) -0.007(4) 0.025(5) -0.006(5)
B2 0.038(5) 0.074(6) 0.056(6) -0.018(5) 0.020(4) -0.020(4)

loop_
_atom_type_symbol
_atom_type_description
_atom_type_scat_dispersion_real
_atom_type_scat_dispersion_imag
_atom_type_scat_source
C C 0.0033 0.0016 'International Tables Vol C Tables 4.2.6.8 and 6.1.1.4'
H H 0.0000 0.0000 'International Tables Vol C Tables 4.2.6.8 and 6.1.1.4'
B B 0.0013 0.0007 'International Tables Vol C Tables 4.2.6.8 and 6.1.1.4'
N N 0.0061 0.0033 'International Tables Vol C Tables 4.2.6.8 and 6.1.1.4'
F F 0.0171 0.0103 'International Tables Vol C Tables 4.2.6.8 and 6.1.1.4'
Cu Cu 0.3201 1.2651 'International Tables Vol C Tables 4.2.6.8 and 6.1.1.4'
O O 0.0106 0.0060 'International Tables Vol C Tables 4.2.6.8 and 6.1.1.4'

loop_
_geom_angle_atom_site_label_1
_geom_angle_atom_site_label_2
_geom_angle_atom_site_label_3
_geom_angle
_geom_angle_site_symmetry_1
_geom_angle_site_symmetry_3
_geom_angle_publ_flag
N4 Cu1 N2 135.4(2) . . ?
N4 Cu1 N3 83.7(2) . . ?
N2 Cu1 N3 120.0(2) . . ?
N4 Cu1 N1 120.94(19) . . ?
N2 Cu1 N1 84.2(2) . . ?
N3 Cu1 N1 116.1(2) . . ?
N11 Cu2 N7 104.91(19) . . ?
N11 Cu2 N9 139.71(19) . 1_565 ?
N7 Cu2 N9 104.1(2) . 1_565 ?
N11 Cu2 N8 119.95(19) . . ?
N7 Cu2 N8 75.22(17) . . ?
N9 Cu2 N8 94.13(18) 1_565 . ?
N11 Cu2 N10 86.10(18) . 1_565 ?
N7 Cu2 N10 160.64(19) . 1_565 ?
N9 Cu2 N10 75.10(18) 1_565 1_565 ?
N8 Cu2 N10 85.50(18) . 1_565 ?
N18 Cu3 N15 129.1(2) 4_575 . ?
N18 Cu3 N16 129.8(2) 4_575 . ?
N15 Cu3 N16 83.5(2) . . ?
N18 Cu3 N17 84.0(2) 4_575 4_575 ?
N15 Cu3 N17 119.9(2) . 4_575 ?
N16 Cu3 N17 114.3(2) . 4_575 ?
C1 N1 C2 116.4(5) . . ?
C1 N1 Cu1 134.9(4) . . ?
C2 N1 Cu1 108.6(4) . . ?
C6 N2 C3 116.0(5) . . ?
C6 N2 Cu1 132.5(5) . . ?
C3 N2 Cu1 111.2(4) . . ?
C7 N3 C12 116.8(5) . . ?
C7 N3 Cu1 133.1(4) . . ?
C12 N3 Cu1 110.1(4) . . ?
C9 N4 C11 115.0(5) . . ?
C9 N4 Cu1 132.4(4) . . ?
C11 N4 Cu1 112.4(4) . . ?
C8 N5 C13 114.9(6) . . ?
C17 N6 C14 115.4(6) . . ?
C10 N7 C16 116.8(5) . . ?
C10 N7 Cu2 124.7(4) . . ?
C16 N7 Cu2 118.4(4) . . ?
C18 N8 C15 115.9(5) . . ?
C18 N8 Cu2 134.6(4) . . ?
C15 N8 Cu2 108.8(4) . . ?
C36 N9 C34 116.3(5) . . ?
C36 N9 Cu2 124.4(4) . 1_545 ?
C34 N9 Cu2 119.2(4) . 1_545 ?
C5 N10 C4 115.8(5) . . ?
C5 N10 Cu2 136.9(5) . 1_545 ?
C4 N10 Cu2 106.5(4) . 1_545 ?
C21 N11 C24 116.3(5) . . ?
C21 N11 Cu2 119.0(4) . . ?
C24 N11 Cu2 124.3(4) . . ?
C19 N12 C23 116.5(5) . . ?
C20 N13 C28 116.5(5) . . ?
C29 N14 C27 115.4(6) . . ?
C30 N15 C26 116.4(5) . . ?
C30 N15 Cu3 132.6(4) . . ?
C26 N15 Cu3 110.9(4) . . ?
C22 N16 C25 116.1(5) . . ?
C22 N16 Cu3 132.3(4) . . ?
C25 N16 Cu3 111.5(4) . . ?
C31 N17 C32 116.4(5) . . ?
C31 N17 Cu3 134.2(4) . 4_576 ?
C32 N17 Cu3 109.4(4) . 4_576 ?
C35 N18 C33 115.7(5) . . ?
C35 N18 Cu3 133.1(4) . 4_576 ?
C33 N18 Cu3 111.2(4) . 4_576 ?
O2S N1S O1S 118.2(18) . . ?
O2S N1S C1S 122.6(18) . . ?
O1S N1S C1S 118(2) . . ?
O4S N2S O3S 118.0(16) . . ?
O4S N2S C2S 128.9(16) . . ?
O3S N2S C2S 112.6(14) . . ?
O5S N3S O6S 116.4(14) . . ?
O5S N3S C3S 132.2(15) . 3_666 ?
O6S N3S C3S 111.3(14) . 3_666 ?
O5S N3S N3S 132.2(15) . 3_666 ?
O6S N3S N3S 111.3(14) . 3_666 ?
C3S N3S N3S 0.0(10) 3_666 3_666 ?
O8SA N4SA O7SA 117.1(16) . . ?
O8SA N4SA C4SA 120.2(17) . . ?
O7SA N4SA C4SA 123(2) . . ?
O7SB N4SB O8SB 135(2) . . ?
O7SB N4SB C4SB 113.0(18) . . ?
O8SB N4SB C4SB 112(2) . . ?
N1 C1 C31 122.0(5) . . ?
N1 C2 C32 121.6(5) . . ?
N1 C2 C3 118.3(5) . . ?
C32 C2 C3 120.2(5) . . ?
N2 C3 C4 122.4(5) . . ?
N2 C3 C2 117.2(5) . . ?
C4 C3 C2 120.4(5) . . ?
N10 C4 C3 121.4(5) . . ?
N10 C4 C34 119.1(5) . . ?
C3 C4 C34 119.5(5) . . ?
N10 C5 C6 123.3(6) . . ?
N2 C6 C5 121.0(6) . . ?
N3 C7 C8 120.2(6) . . ?
N5 C8 C7 125.1(6) . . ?
N4 C9 C10 121.9(5) . . ?
N7 C10 C9 122.9(5) . . ?
N4 C11 C16 123.4(5) . . ?
N4 C11 C12 116.5(5) . . ?
C16 C11 C12 120.1(5) . . ?
N3 C12 C13 122.4(5) . . ?
N3 C12 C11 117.2(5) . . ?
C13 C12 C11 120.4(5) . . ?
N5 C13 C12 120.5(6) . . ?
N5 C13 C14 119.6(5) . . ?
C12 C13 C14 119.9(5) . . ?
N6 C14 C15 121.0(5) . . ?
N6 C14 C13 120.4(5) . . ?
C15 C14 C13 118.5(5) . . ?
N8 C15 C14 122.1(5) . . ?
N8 C15 C16 117.5(5) . . ?
C14 C15 C16 120.4(5) . . ?
N7 C16 C11 119.9(5) . . ?
N7 C16 C15 119.4(5) . . ?
C11 C16 C15 120.7(5) . . ?
N6 C17 C18 123.4(6) . . ?
N8 C18 C17 122.1(6) . . ?
N12 C19 C20 121.9(6) . . ?
N13 C20 C19 123.1(6) . . ?
N11 C21 C22 122.9(6) . . ?
N16 C22 C21 121.4(6) . . ?
N12 C23 C28 121.7(5) . . ?
N12 C23 C24 118.5(5) . . ?
C28 C23 C24 119.9(5) . . ?
N11 C24 C25 120.5(5) . . ?
N11 C24 C23 120.3(5) . . ?
C25 C24 C23 119.1(5) . . ?
N16 C25 C24 122.8(5) . . ?
N16 C25 C26 116.6(5) . . ?
C24 C25 C26 120.7(5) . . ?
N15 C26 C27 121.8(5) . . ?
N15 C26 C25 117.2(5) . . ?
C27 C26 C25 121.0(5) . . ?
N14 C27 C26 121.7(6) . . ?
N14 C27 C28 119.9(5) . . ?
C26 C27 C28 118.4(5) . . ?
N13 C28 C23 120.3(6) . . ?
N13 C28 C27 118.8(5) . . ?
C23 C28 C27 121.0(5) . . ?
N14 C29 C30 123.8(6) . . ?
N15 C30 C29 120.9(6) . . ?
N17 C31 C1 121.7(5) . . ?
N17 C32 C2 121.9(5) . . ?
N17 C32 C33 118.1(5) . . ?
C2 C32 C33 120.0(5) . . ?
N18 C33 C34 122.7(5) . . ?
N18 C33 C32 117.3(5) . . ?
C34 C33 C32 119.9(5) . . ?
N9 C34 C33 120.6(5) . . ?
N9 C34 C4 119.6(5) . . ?
C33 C34 C4 119.9(5) . . ?
N18 C35 C36 121.9(6) . . ?
N9 C36 C35 122.8(6) . . ?
C42 C37 C38 120.6(11) . . ?
C39 C38 C37 122.1(12) . . ?
C38 C39 C40 120.5(12) . . ?
C39 C40 C41 117.6(11) . . ?
C42 C41 C40 119.3(11) . . ?
C37 C42 C41 120.0(10) . . ?
F3 B1 F2 112.3(8) . . ?
F3 B1 F4 108.1(10) . . ?
F2 B1 F4 106.7(8) . . ?
F3 B1 F1 115.0(10) . . ?
F2 B1 F1 108.6(7) . . ?
F4 B1 F1 105.5(7) . . ?
F8 B2 F7 113.4(9) . . ?
F8 B2 F5 115.2(7) . . ?
F7 B2 F5 111.9(8) . . ?
F8 B2 F6 107.2(8) . . ?
F7 B2 F6 103.7(8) . . ?
F5 B2 F6 104.1(8) . . ?
F10A B3A F9A 116.5(12) . . ?
F10A B3A F12A 109.7(12) . . ?
F9A B3A F12A 110.7(13) . . ?
F10A B3A F11A 104.3(12) . . ?
F9A B3A F11A 103.4(12) . . ?
F12A B3A F11A 111.9(12) . . ?
F11B B3B F9B 129(3) . . ?
F11B B3B F12B 120(3) . . ?
F9B B3B F12B 96(2) . . ?
F11B B3B F10B 105(2) . . ?
F9B B3B F10B 98(2) . . ?
F12B B3B F10B 105(2) . . ?

loop_
_geom_bond_atom_site_label_1
_geom_bond_atom_site_label_2
_geom_bond_distance
_geom_bond_site_symmetry_2
_geom_bond_publ_flag
Cu1 N4 1.967(5) . ?
Cu1 N2 1.979(5) . ?
Cu1 N3 2.034(5) . ?
Cu1 N1 2.038(5) . ?
Cu2 N11 2.007(5) . ?
Cu2 N7 2.056(5) . ?
Cu2 N9 2.057(5) 1_565 ?
Cu2 N8 2.388(5) . ?
Cu2 N10 2.462(6) 1_565 ?
Cu3 N18 1.986(5) 4_575 ?
Cu3 N15 1.998(5) . ?
Cu3 N16 2.008(5) . ?
Cu3 N17 2.040(5) 4_575 ?
F1 B1 1.366(10) . ?
F2 B1 1.353(11) . ?
F3 B1 1.269(12) . ?
F4 B1 1.364(11) . ?
F5 B2 1.367(10) . ?
F6 B2 1.393(11) . ?
F7 B2 1.319(12) . ?
F8 B2 1.317(10) . ?
F9A B3A 1.366(18) . ?
F10A B3A 1.332(17) . ?
F11A B3A 1.433(18) . ?
F12A B3A 1.383(19) . ?
F9B B3B 1.34(4) . ?
F10B B3B 1.49(4) . ?
F11B B3B 1.31(4) . ?
F12B B3B 1.44(4) . ?
O1S N1S 1.27(2) . ?
O2S N1S 1.141(15) . ?
O3S N2S 1.261(17) . ?
O4S N2S 1.158(16) . ?
O5S N3S 1.109(14) . ?
O6S N3S 1.333(14) . ?
O7SA N4SA 1.28(2) . ?
O8SA N4SA 1.202(19) . ?
O7SB N4SB 1.20(2) . ?
O8SB N4SB 1.25(3) . ?
N1 C1 1.333(7) . ?
N1 C2 1.348(7) . ?
N2 C6 1.337(8) . ?
N2 C3 1.345(7) . ?
N3 C7 1.310(8) . ?
N3 C12 1.352(7) . ?
N4 C9 1.332(7) . ?
N4 C11 1.357(7) . ?
N5 C8 1.318(9) . ?
N5 C13 1.355(8) . ?
N6 C17 1.328(8) . ?
N6 C14 1.347(8) . ?
N7 C10 1.311(8) . ?
N7 C16 1.362(7) . ?
N8 C18 1.316(8) . ?
N8 C15 1.347(7) . ?
N9 C36 1.325(8) . ?
N9 C34 1.361(7) . ?
N9 Cu2 2.057(5) 1_545 ?
N10 C5 1.318(9) . ?
N10 C4 1.350(8) . ?
N10 Cu2 2.462(6) 1_545 ?
N11 C21 1.317(8) . ?
N11 C24 1.355(7) . ?
N12 C19 1.323(8) . ?
N12 C23 1.349(8) . ?
N13 C20 1.319(8) . ?
N13 C28 1.357(7) . ?
N14 C29 1.312(9) . ?
N14 C27 1.353(8) . ?
N15 C30 1.318(8) . ?
N15 C26 1.360(7) . ?
N16 C22 1.325(8) . ?
N16 C25 1.344(7) . ?
N17 C31 1.333(8) . ?
N17 C32 1.348(7) . ?
N17 Cu3 2.040(5) 4_576 ?
N18 C35 1.330(8) . ?
N18 C33 1.355(7) . ?
N18 Cu3 1.986(5) 4_576 ?
N1S C1S 1.31(2) . ?
N2S C2S 1.54(2) . ?
N3S C3S 1.440(18) 3_666 ?
N3S N3S 1.440(18) 3_666 ?
N4SA C4SA 1.44(3) . ?
N4SB C4SB 1.56(3) . ?
C1 C31 1.398(9) . ?
C2 C32 1.386(8) . ?
C2 C3 1.440(8) . ?
C3 C4 1.390(8) . ?
C4 C34 1.444(8) . ?
C5 C6 1.401(10) . ?
C7 C8 1.382(10) . ?
C9 C10 1.386(8) . ?
C11 C16 1.376(8) . ?
C11 C12 1.445(8) . ?
C12 C13 1.387(8) . ?
C13 C14 1.466(8) . ?
C14 C15 1.411(8) . ?
C15 C16 1.432(8) . ?
C17 C18 1.390(9) . ?
C19 C20 1.378(9) . ?
C21 C22 1.399(9) . ?
C23 C28 1.405(8) . ?
C23 C24 1.446(8) . ?
C24 C25 1.388(8) . ?
C25 C26 1.445(8) . ?
C26 C27 1.388(8) . ?
C27 C28 1.445(8) . ?
C29 C30 1.405(9) . ?
C32 C33 1.436(8) . ?
C33 C34 1.404(8) . ?
C35 C36 1.407(9) . ?
C37 C42 1.337(13) . ?
C37 C38 1.349(15) . ?
C38 C39 1.323(16) . ?
C39 C40 1.379(18) . ?
C40 C41 1.421(17) . ?
C41 C42 1.375(15) . ?
